data_1511815
loop_
_publ_author_name
'Jarzembska, Katarzyna N.'
'Kami\'nski, Rados\/law'
'Wenger, Emmanuel'
'Lecomte, Claude'
'Dominiak, Paulina M.'

_publ_section_title
;
 Interplay between Charge Density Distribution, Crystal Structure
 Energetic Features, and Crystal Morphology of 6-Methyl-2-thiouracil
;
_journal_issue 15
_journal_name_full 'The Journal of Physical Chemistry C'
_journal_page_first 7764
_journal_paper_doi 10.1021/jp312158m
_journal_volume 117
_journal_year 2013
_chemical_formula_moiety 'C5 H6 N2 O S'
_chemical_formula_sum 'C5 H6 N2 O S'
_chemical_formula_weight 142.18
_space_group_IT_number 14
_symmetry_cell_setting monoclinic
_symmetry_Int_Tables_number 14
_symmetry_space_group_name_Hall '-P 2ybc'
_symmetry_space_group_name_H-M 'P 1 21/c 1'
_cell_angle_alpha 90.00
_cell_angle_beta 90.8638(7)
_cell_angle_gamma 90.00
_cell_formula_units_Z 4
_cell_length_a 4.3315(2)
_cell_length_b 14.4396(5)
_cell_length_c 9.5617(4)
_cell_measurement_temperature 90(1)
_cell_volume 597.97(4)
_diffrn_ambient_temperature 90(1)
_diffrn_measured_fraction_theta_full 0.98
_diffrn_measured_fraction_theta_max 0.76
_diffrn_measurement_device 'Bruker AXS Kappa APEX II Ultra diffractometer'
_diffrn_measurement_device_type 'APEX II CCD detector'
_diffrn_measurement_method \w-scans
_diffrn_radiation_monochromator 'multi-layer optics'
_diffrn_radiation_source 'TXS rotating anode'
_diffrn_radiation_type 'Mo K\a'
_diffrn_radiation_wavelength 0.71073
_diffrn_reflns_av_R_equivalents 0.0394
_diffrn_reflns_av_sigmaI/netI 0.0326
_diffrn_reflns_limit_h_max 10
_diffrn_reflns_limit_h_min -10
_diffrn_reflns_limit_k_max 34
_diffrn_reflns_limit_k_min -34
_diffrn_reflns_limit_l_max 22
_diffrn_reflns_limit_l_min -19
_diffrn_reflns_number 45681
_diffrn_reflns_theta_full 28.75
_diffrn_reflns_theta_max 57.994
_diffrn_reflns_theta_min 2.555
_exptl_absorpt_coefficient_mu 0.445
_exptl_absorpt_correction_T_max 1.000
_exptl_absorpt_correction_T_min 0.881
_exptl_absorpt_correction_type multi-scan
_exptl_absorpt_process_details
;
 Absorption correction done by SORTAV
 Blessing, R. H.: (1995) Acta Cryst. A51, 33-38
;
_exptl_crystal_colour yellow
_exptl_crystal_density_diffrn 1.579
_exptl_crystal_description prism
_exptl_crystal_F_000 296
_exptl_crystal_size_max 0.36
_exptl_crystal_size_mid 0.07
_exptl_crystal_size_min 0.04
_refine_diff_density_max +0.63
_refine_diff_density_min -0.28
_refine_ls_extinction_method none
_refine_ls_goodness_of_fit_ref 0.880
_refine_ls_hydrogen_treatment mixed
_refine_ls_number_parameters 231
_refine_ls_number_reflns 5710
_refine_ls_number_restraints 6
_refine_ls_R_factor_all 0.0128
_refine_ls_R_factor_gt 0.0128
_refine_ls_shift/su_max 0.002
_refine_ls_shift/su_mean 0.000
_refine_ls_structure_factor_coef F
_refine_ls_weighting_details
;
w=1/[\s^2^(Fo)]
;
_refine_ls_weighting_scheme sigma
_refine_ls_wR_factor_gt 0.0171
_refine_ls_wR_factor_ref 0.0171
_reflns_number_gt 5710
_reflns_number_total 6473
_reflns_threshold_expression I>3\s(I)
_cod_data_source_file jp312158m_si_002.cif
_cod_data_source_block 6m2tU
_cod_original_sg_symbol_H-M 'P 21/c'
_cod_database_code 1511815

loop_
_symmetry_equiv_pos_as_xyz
'x, y, z'
'-x, y+1/2, -z+1/2'
'-x, -y, -z'
'x, -y-1/2, z-1/2'

loop_
_atom_site_type_symbol
_atom_site_label
_atom_site_fract_x
_atom_site_fract_y
_atom_site_fract_z
_atom_site_U_iso_or_equiv
_atom_site_adp_type
_atom_site_occupancy
_atom_site_calc_flag
S S2 0.692451(1) 0.440945(1) 0.165475(1) 0.010351(1) Uani 1 d
O O4 1.36495(4) 0.30772(2) -0.19135(2) 0.01376(3) Uani 1 d
N N1 0.75704(3) 0.26160(1) 0.11015(1) 0.00913(2) Uani 1 d
N N3 1.04877(3) 0.35981(1) -0.02321(2) 0.00974(2) Uani 1 d
C C4 1.17639(4) 0.28831(1) -0.10005(2) 0.00956(2) Uani 1 d
C C2 0.83985(3) 0.35011(1) 0.08045(2) 0.00857(2) Uani 1 d
C C5 1.07394(4) 0.19707(1) -0.06475(2) 0.01011(3) Uani 1 d
C C6 0.86802(3) 0.18571(1) 0.04001(2) 0.00910(2) Uani 1 d
C C7 0.75399(4) 0.09314(1) 0.08594(2) 0.01258(3) Uani 1 d
H H1 0.5987(9) 0.2508(5) 0.1878(4) 0.02438 Uani 1 d
H H3 1.123(1) 0.4255(2) -0.0477(7) 0.02492 Uani 1 d
H H7A 0.5152(4) 0.0954(5) 0.1155(6) 0.03465 Uani 1 d
H H7B 0.774(2) 0.0440(3) 0.0019(4) 0.03397 Uani 1 d
H H7C 0.885(1) 0.0681(4) 0.1749(4) 0.03411 Uani 1 d
H H5 1.161(1) 0.1394(3) -0.1249(5) 0.02569 Uani 1 d

loop_
_atom_site_aniso_label
_atom_site_aniso_U_11
_atom_site_aniso_U_22
_atom_site_aniso_U_33
_atom_site_aniso_U_12
_atom_site_aniso_U_13
_atom_site_aniso_U_23
S2 0.01246(1) 0.00808(2) 0.01062(1) 0.000785(1) 0.00369(1) -0.000994(1)
O4 0.01572(5) 0.01226(7) 0.01355(5) -0.00020(3) 0.00850(6) -0.00018(4)
N1 0.01051(3) 0.00755(5) 0.00944(4) -0.00017(3) 0.00339(4) -0.00008(3)
N3 0.01102(4) 0.00814(5) 0.01018(4) -0.00075(3) 0.00416(4) -0.00054(3)
C4 0.01025(4) 0.00943(5) 0.00910(4) -0.00014(3) 0.00345(4) -0.00047(3)
C2 0.00934(4) 0.00783(5) 0.00862(4) -0.00005(3) 0.00234(4) -0.00044(3)
C5 0.01169(4) 0.00860(5) 0.01014(4) 0.00014(3) 0.00331(4) -0.00101(3)
C6 0.01017(4) 0.00768(5) 0.00953(4) -0.00004(3) 0.00219(4) -0.00019(3)
C7 0.01479(5) 0.00831(5) 0.01476(5) -0.00051(4) 0.00386(5) 0.00046(4)
H1 0.0275 0.0210 0.0250 -0.0012 0.0143 0.0012
H3 0.0306 0.0150 0.0295 -0.0042 0.0115 0.0008
H7A 0.0235 0.0278 0.0531 -0.0008 0.0142 0.0043
H7B 0.0502 0.0216 0.0304 -0.0044 0.0097 -0.0087
H7C 0.0412 0.0290 0.0319 -0.0017 -0.0075 0.0104
H5 0.0322 0.0185 0.0266 0.0032 0.0096 -0.0067

loop_
_atom_type_symbol
_atom_type_description
_atom_type_scat_dispersion_real
_atom_type_scat_dispersion_imag
_atom_type_scat_source
C C 0.0033 0.0016 'Su & Coppens, Acta. Cryst. (1997) A53, 749'
H H 0.0000 0.0000 'Su & Coppens, Acta. Cryst. (1997) A53, 749'
N N 0.0061 0.0033 'Su & Coppens, Acta. Cryst. (1997) A53, 749'
O O 0.0106 0.0060 'Su & Coppens, Acta. Cryst. (1997) A53, 749'

loop_
_geom_angle_atom_site_label_1
_geom_angle_atom_site_label_2
_geom_angle_atom_site_label_3
_geom_angle
S2 C2 N1 122.11(2)
S2 C2 N3 122.42(1)
O4 C4 N3 118.56(2)
O4 C4 C5 125.82(2)
N1 C2 N3 115.47(2)
N1 C6 C5 120.04(2)
N1 C6 C7 116.76(2)
N3 C4 C5 115.63(2)
C4 N3 C2 125.78(2)
C4 N3 H3 115.9(4)
C4 C5 C6 119.55(2)
C4 C5 H5 118.0(4)
C2 N1 C6 123.53(2)
C2 N1 H1 118.3(4)
C2 N3 H3 118.3(4)
C5 C6 C7 123.20(2)
C6 N1 H1 118.2(4)
C6 C5 H5 122.4(4)
C6 C7 H7B 109.8(3)
C6 C7 H7A 111.9(4)
C6 C7 H7C 111.1(4)
H7A C7 H7B 107.8(5)
H7A C7 H7C 107.3(5)
H7B C7 H7C 108.7(5)

loop_
_geom_bond_atom_site_label_1
_geom_bond_atom_site_label_2
_geom_bond_distance
S2 C2 1.6747(2)
O4 C4 1.2366(2)
N1 C2 1.3586(2)
N1 C6 1.3753(2)
N1 H1 1.030(1)
N3 C2 1.3594(2)
N3 C4 1.3869(2)
N3 H3 1.030(1)
C4 C5 1.4322(3)
C5 C6 1.3612(2)
C5 H5 1.083(1)
C6 C7 1.4932(3)
C7 H7B 1.077(1)
C7 H7A 1.077(1)
C7 H7C 1.077(1)

loop_
_geom_torsion_atom_site_label_1
_geom_torsion_atom_site_label_2
_geom_torsion_atom_site_label_3
_geom_torsion_atom_site_label_4
_geom_torsion
S2 C2 N1 C6 178.36(1)
S2 C2 N1 H1 -0.14(38)
S2 C2 N3 C4 -178.67(1)
S2 C2 N3 H3 1.9(4)
O4 C4 N3 C2 -179.87(2)
O4 C4 N3 H3 -0.5(4)
O4 C4 C5 C6 178.98(2)
O4 C4 C5 H5 -2.3(3)
N1 C2 N3 C4 1.00(1)
N1 C2 N3 H3 -178.4(1)
N1 C6 C5 C4 0.73(1)
N1 C6 C5 H5 -177.89(10)
N1 C6 C7 H7B 156.4(3)
N1 C6 C7 H7A 36.7(3)
N1 C6 C7 H7C -83.3(3)
N3 C2 N1 C6 -1.32(1)
N3 C2 N1 H1 -179.8(1)
N3 C4 C5 C6 -1.00(2)
N3 C4 C5 H5 177.7(1)
C4 C5 C6 C7 -178.61(1)
C2 N1 C6 C5 0.49(1)
C2 N1 C6 C7 179.88(1)
C2 N3 C4 C5 0.12(1)
C5 C6 N1 H1 178.99(9)
C5 C6 C7 H7B -24.2(4)
C5 C6 C7 H7A -144.0(3)
C5 C6 C7 H7C 96.1(3)
C7 C6 N1 H1 -1.6(4)
C7 C6 C5 H5 2.8(3)
